data_1528158
loop_
_publ_author_name
'Tyzack, C.'
'Raynor, G.V.'
'Rossteutscher, W.'

_publ_section_title
;
 An X-ray examination of the indium-rich alloys of the systems In-Pb and
 In-Hg
;
_journal_name_full 'Transactions of the Faraday Society'
_journal_page_first 675
_journal_page_last 684
_journal_volume 50
_journal_year 1954
_chemical_formula_sum 'Hg0.055 In0.945'
_chemical_name_systematic '(Hg0.055 In0.945)'
_space_group_IT_number 139
_symmetry_space_group_name_Hall '-I 4 2'
_symmetry_space_group_name_H-M 'I 4/m m m'
_cell_angle_alpha 90
_cell_angle_beta 90
_cell_angle_gamma 90
_cell_formula_units_Z 2
_cell_length_a 3.2693
_cell_length_b 3.2693
_cell_length_c 4.8586
_cell_volume 51.930
_citation_journal_id_ASTM TFSOA4
_cod_data_source_file Tyzack_TFSOA4_1954_547.cif
_cod_data_source_block Hg0.055In0.945
_cod_original_cell_volume 51.93029
_cod_database_code 1528158

loop_
_symmetry_equiv_pos_as_xyz
x,y,z
-y,x,z
-x,-y,z
y,-x,z
x,-y,-z
y,x,-z
-x,y,-z
-y,-x,-z
-x,-y,-z
y,-x,-z
x,y,-z
-y,x,-z
-x,y,z
-y,-x,z
x,-y,z
y,x,z
x+1/2,y+1/2,z+1/2
-y+1/2,x+1/2,z+1/2
-x+1/2,-y+1/2,z+1/2
y+1/2,-x+1/2,z+1/2
x+1/2,-y+1/2,-z+1/2
y+1/2,x+1/2,-z+1/2
-x+1/2,y+1/2,-z+1/2
-y+1/2,-x+1/2,-z+1/2
-x+1/2,-y+1/2,-z+1/2
y+1/2,-x+1/2,-z+1/2
x+1/2,y+1/2,-z+1/2
-y+1/2,x+1/2,-z+1/2
-x+1/2,y+1/2,z+1/2
-y+1/2,-x+1/2,z+1/2
x+1/2,-y+1/2,z+1/2
y+1/2,x+1/2,z+1/2

loop_
_atom_site_label
_atom_site_type_symbol
_atom_site_fract_x
_atom_site_fract_y
_atom_site_fract_z
_atom_site_occupancy
_atom_site_U_iso_or_equiv
Hg1 Hg 0 0 0 0.055 0.0
In1 In 0 0 0 0.945 0.0
